data_4060229
loop_
_publ_author_name
'J\'ozef Utko'
'Agnieszka Lizurek'
'Lucjan B. Jerzykiewicz'
'Piotr Sobota'

_publ_section_title
;
 Syntheses and Molecular Structure of [Mg2(OR)4(AlMe3)2] and
 [ZrCl3(OR)2(AlMe2)] (OR \\db 1-methoxy-2-propoxide)
;
_journal_name_full Organometallics
_journal_page_first 296
_journal_page_last 298
_journal_paper_doi 10.1021/om034263o
_journal_volume 23
_journal_year 2004
_chemical_formula_moiety '2(C11 H27 Al Mg O4)'
_chemical_formula_sum 'C22 H54 Al2 Mg2 O8'
_chemical_formula_weight 549.24
_chemical_name_systematic
;
 ?
;
_space_group_IT_number 14
_symmetry_cell_setting monoclinic
_symmetry_space_group_name_Hall '-P 2ybc'
_symmetry_space_group_name_H-M 'P 1 21/c 1'
_atom_sites_solution_hydrogens geom
_atom_sites_solution_primary direct
_atom_sites_solution_secondary difmap
_audit_creation_method SHELXL-97
_cell_angle_alpha 90.00
_cell_angle_beta 114.49(1)
_cell_angle_gamma 90.00
_cell_formula_units_Z 2
_cell_length_a 8.155(1)
_cell_length_b 22.599(3)
_cell_length_c 9.644(2)
_cell_measurement_reflns_used 3274
_cell_measurement_temperature 100(1)
_cell_measurement_theta_max 26
_cell_measurement_theta_min 2
_cell_volume 1617.4(4)
_computing_cell_refinement 'Kuma CCDKM4 software, version 1.166'
_computing_data_collection 'Kuma CCDKM4 software, version 1.166'
_computing_data_reduction 'Kuma CCDKM4 software, version 1.166'
_computing_molecular_graphics 'SHELXTL-NT V5.1, Bruker AXS 1999'
_computing_publication_material 'SHELXTL-NT V5.1, Bruker AXS 1999'
_computing_structure_refinement 'SHELXL-97 (Sheldrick, 1997)'
_computing_structure_solution 'SHELXS-97 (Sheldrick, 1990)'
_diffrn_ambient_temperature 100(1)
_diffrn_measured_fraction_theta_full 0.935
_diffrn_measured_fraction_theta_max 0.935
_diffrn_measurement_device_type 'Kuma KM4CCD kappa-axis diffractometer'
_diffrn_measurement_method \w
_diffrn_radiation_monochromator graphite
_diffrn_radiation_source 'fine-focus sealed tube'
_diffrn_radiation_type MoK\a
_diffrn_radiation_wavelength 0.71073
_diffrn_reflns_av_R_equivalents 0.0370
_diffrn_reflns_av_sigmaI/netI 0.0392
_diffrn_reflns_limit_h_max 10
_diffrn_reflns_limit_h_min -8
_diffrn_reflns_limit_k_max 29
_diffrn_reflns_limit_k_min -30
_diffrn_reflns_limit_l_max 11
_diffrn_reflns_limit_l_min -12
_diffrn_reflns_number 10951
_diffrn_reflns_theta_full 28.47
_diffrn_reflns_theta_max 28.47
_diffrn_reflns_theta_min 3.56
_exptl_absorpt_coefficient_mu 0.165
_exptl_crystal_colour colorless
_exptl_crystal_density_diffrn 1.128
_exptl_crystal_density_method 'not measured'
_exptl_crystal_description plate
_exptl_crystal_F_000 600
_exptl_crystal_size_max 0.4
_exptl_crystal_size_mid 0.4
_exptl_crystal_size_min 0.05
_refine_diff_density_max 0.406
_refine_diff_density_min -0.450
_refine_diff_density_rms 0.061
_refine_ls_extinction_method none
_refine_ls_goodness_of_fit_ref 1.088
_refine_ls_hydrogen_treatment mixed
_refine_ls_matrix_type full
_refine_ls_number_parameters 177
_refine_ls_number_reflns 3807
_refine_ls_number_restraints 0
_refine_ls_restrained_S_all 1.088
_refine_ls_R_factor_all 0.0853
_refine_ls_R_factor_gt 0.0643
_refine_ls_shift/su_max 1.557
_refine_ls_shift/su_mean 0.101
_refine_ls_structure_factor_coef Fsqd
_refine_ls_weighting_details 'calc w=1/[\s^2^(Fo^2^)+(0.0812P)^2^+1.3488P] where P=(Fo^2^+2Fc^2^)/3'
_refine_ls_weighting_scheme calc
_refine_ls_wR_factor_gt 0.1658
_refine_ls_wR_factor_ref 0.1791
_reflns_number_gt 2956
_reflns_number_total 3807
_reflns_threshold_expression >2sigma(I)
_cod_depositor_comments
;
The following automatic conversions were performed:
'_symmetry_cell_setting' value 'Monoclinic' changed to 'monoclinic'
according to '/home/saulius/struct/CIF-dictionaries/cif_core.dic'
dictionary named 'cif_core.dic' version 2.4.1 from 2010-06-29.

Automatic conversion script
Id: cif_fix_enum 1527 2010-12-29 10:47:43Z saulius 
;
_cod_original_sg_symbol_H-M 'P 21/c'
_cod_database_code 4060229

loop_
_symmetry_equiv_pos_as_xyz
'x, y, z'
'-x, y+1/2, -z+1/2'
'-x, -y, -z'
'x, -y-1/2, z-1/2'

loop_
_atom_site_label
_atom_site_type_symbol
_atom_site_fract_x
_atom_site_fract_y
_atom_site_fract_z
_atom_site_U_iso_or_equiv
_atom_site_adp_type
_atom_site_occupancy
_atom_site_symmetry_multiplicity
_atom_site_calc_flag
_atom_site_refinement_flags
_atom_site_disorder_assembly
_atom_site_disorder_group
Al Al 0.31830(11) 0.35996(3) 0.81432(8) 0.0305(2) Uani 1 1 d . . .
Mg Mg 0.06994(12) 0.43684(4) 0.51687(9) 0.0307(2) Uani 1 1 d . . .
O10 O -0.1417(9) 0.3831(3) 0.3652(7) 0.0666(18) Uani 0.685(5) 1 d P A 1
O11 O 0.1164(2) 0.36030(7) 0.63359(19) 0.0297(5) Uani 0.685(5) 1 d P A 1
C11 C -0.0092(5) 0.26331(13) 0.6457(4) 0.0477(8) Uani 0.685(5) 1 d P A 1
H11A H 0.1033 0.2507 0.7243 0.072 Uiso 0.685(5) 1 calc PR A 1
H11B H -0.0694 0.2300 0.5837 0.072 Uiso 0.685(5) 1 calc PR A 1
H11C H -0.0837 0.2799 0.6912 0.072 Uiso 0.685(5) 1 calc PR A 1
H11D H 0.0210 0.2624 0.7530 0.072 Uiso 0.315(5) 1 calc PR A 2
H11E H 0.0912 0.2493 0.6274 0.072 Uiso 0.315(5) 1 calc PR A 2
H11F H -0.1118 0.2384 0.5932 0.072 Uiso 0.315(5) 1 calc PR A 2
C12 C 0.0253(5) 0.30934(17) 0.5483(5) 0.0371(10) Uani 0.685(5) 1 d P A 1
H12 H 0.1034 0.2914 0.5053 0.044 Uiso 0.685(5) 1 calc PR A 1
C13 C -0.1423(4) 0.32864(12) 0.4193(3) 0.0399(7) Uani 0.685(5) 1 d P A 1
H13A H -0.1684 0.3007 0.3364 0.048 Uiso 0.685(5) 1 calc PR A 1
H13B H -0.2403 0.3263 0.4513 0.048 Uiso 0.685(5) 1 calc PR A 1
H13C H -0.2710 0.3314 0.3904 0.060 Uiso 0.315(5) 1 calc PR A 2
H13D H -0.1214 0.2920 0.3768 0.060 Uiso 0.315(5) 1 calc PR A 2
C14 C -0.2459(5) 0.39531(14) 0.2085(3) 0.0532(9) Uani 0.685(5) 1 d P A 1
H14A H -0.2518 0.3606 0.1494 0.080 Uiso 0.685(5) 1 calc PR A 1
H14B H -0.1910 0.4269 0.1765 0.080 Uiso 0.685(5) 1 calc PR A 1
H14C H -0.3655 0.4067 0.1937 0.080 Uiso 0.685(5) 1 calc PR A 1
H14D H -0.2648 0.3667 0.1297 0.080 Uiso 0.315(5) 1 calc PR A 2
H14E H -0.2286 0.4337 0.1742 0.080 Uiso 0.315(5) 1 calc PR A 2
H14F H -0.3492 0.3962 0.2322 0.080 Uiso 0.315(5) 1 calc PR A 2
O10A O -0.0895(13) 0.3794(5) 0.3421(12) 0.0208(16) Uani 0.315(5) 1 d P A 2
C12A C -0.0515(11) 0.3233(3) 0.5905(9) 0.0257(17) Uiso 0.315(5) 1 d P A 2
H12A H -0.1290 0.3412 0.6342 0.031 Uiso 0.315(5) 1 calc PR A 2
O20 O 0.2622(4) 0.41846(11) 0.4233(3) 0.0651(8) Uani 1 1 d . B 1
O21 O 0.0662(2) 0.51120(8) 0.4053(2) 0.0350(4) Uani 1 1 d . . 1
C21 C 0.1414(8) 0.5599(2) 0.2153(7) 0.112(2) Uani 1 1 d . B 1
H21A H 0.0339 0.5516 0.1258 0.168 Uiso 1 1 calc R B 1
H21B H 0.2423 0.5621 0.1886 0.168 Uiso 1 1 calc R B 1
H21C H 0.1281 0.5970 0.2580 0.168 Uiso 1 1 calc R B 1
C22 C 0.1703(7) 0.51503(19) 0.3220(6) 0.0882(17) Uani 1 1 d . B 1
H22 H 0.2756 0.5332 0.4030 0.106 Uiso 1 1 calc R B 1
C23 C 0.2570(5) 0.46011(15) 0.3167(4) 0.0500(8) Uani 1 1 d . B 1
H23A H 0.1948 0.4431 0.2159 0.060 Uiso 1 1 calc R B 1
H23B H 0.3796 0.4686 0.3310 0.060 Uiso 1 1 calc R B 1
C24 C 0.3481(5) 0.36414(14) 0.4218(4) 0.0510(8) Uani 1 1 d . B 1
H24A H 0.2854 0.3450 0.3252 0.076 Uiso 1 1 calc R B 1
H24B H 0.3466 0.3390 0.5016 0.076 Uiso 1 1 calc R B 1
H24C H 0.4705 0.3715 0.4377 0.076 Uiso 1 1 calc R B 1
C1 C 0.3923(4) 0.44348(12) 0.8069(3) 0.0411(7) Uani 1 1 d . A 1
H1A H 0.4108 0.4496 0.7159 0.062 Uiso 1 1 calc R A 1
H1B H 0.5023 0.4515 0.8944 0.062 Uiso 1 1 calc R A 1
H1C H 0.2996 0.4696 0.8068 0.062 Uiso 1 1 calc R A 1
C2 C 0.4943(4) 0.29944(13) 0.8115(4) 0.0459(7) Uani 1 1 d . A 1
H2A H 0.4306 0.2667 0.7491 0.069 Uiso 1 1 calc R A 1
H2B H 0.5645 0.2859 0.9135 0.069 Uiso 1 1 calc R A 1
H2C H 0.5726 0.3166 0.7707 0.069 Uiso 1 1 calc R A 1
C3 C 0.2552(5) 0.34584(16) 0.9893(3) 0.0527(8) Uani 1 1 d . A 1
H3A H 0.2922 0.3792 1.0570 0.079 Uiso 1 1 calc R A 1
H3B H 0.3156 0.3109 1.0428 0.079 Uiso 1 1 calc R A 1
H3C H 0.1273 0.3406 0.9528 0.079 Uiso 1 1 calc R A 1

loop_
_atom_site_aniso_label
_atom_site_aniso_U_11
_atom_site_aniso_U_22
_atom_site_aniso_U_33
_atom_site_aniso_U_23
_atom_site_aniso_U_13
_atom_site_aniso_U_12
Al 0.0321(4) 0.0277(4) 0.0238(4) 0.0001(3) 0.0036(3) 0.0037(3)
Mg 0.0357(5) 0.0257(4) 0.0234(4) 0.0015(3) 0.0051(3) 0.0002(3)
O10 0.079(4) 0.040(2) 0.035(3) 0.004(2) -0.022(2) -0.016(3)
O11 0.0315(9) 0.0242(9) 0.0241(9) 0.0000(6) 0.0024(7) -0.0018(7)
C11 0.0512(18) 0.0347(15) 0.0492(17) 0.0045(12) 0.0126(14) -0.0083(13)
C12 0.033(2) 0.0295(19) 0.039(2) -0.0033(15) 0.0052(17) -0.0021(15)
C13 0.0359(15) 0.0361(15) 0.0362(15) -0.0020(11) 0.0035(12) -0.0073(11)
C14 0.059(2) 0.0447(17) 0.0287(15) -0.0037(12) -0.0089(13) 0.0059(15)
O10A 0.020(3) 0.028(3) 0.016(3) 0.001(2) 0.009(2) 0.005(2)
O20 0.112(2) 0.0502(13) 0.0572(14) 0.0227(11) 0.0591(16) 0.0417(14)
O21 0.0328(9) 0.0367(10) 0.0369(10) 0.0108(8) 0.0158(8) 0.0058(8)
C21 0.127(4) 0.103(4) 0.170(5) 0.092(4) 0.125(4) 0.067(3)
C22 0.132(4) 0.070(3) 0.115(4) 0.058(2) 0.103(3) 0.057(3)
C23 0.0513(18) 0.0551(19) 0.0536(19) 0.0151(15) 0.0316(16) 0.0124(15)
C24 0.067(2) 0.0426(17) 0.0473(17) -0.0012(13) 0.0278(16) 0.0182(15)
C1 0.0312(14) 0.0362(14) 0.0419(15) -0.0027(11) 0.0012(12) -0.0016(11)
C2 0.0410(16) 0.0396(15) 0.0436(16) -0.0020(12) 0.0041(13) 0.0117(12)
C3 0.063(2) 0.058(2) 0.0324(15) 0.0074(13) 0.0148(14) 0.0031(16)

loop_
_atom_type_symbol
_atom_type_description
_atom_type_scat_dispersion_real
_atom_type_scat_dispersion_imag
_atom_type_scat_source
C C 0.0033 0.0016 'International Tables Vol C Tables 4.2.6.8 and 6.1.1.4'
H H 0.0000 0.0000 'International Tables Vol C Tables 4.2.6.8 and 6.1.1.4'
O O 0.0106 0.0060 'International Tables Vol C Tables 4.2.6.8 and 6.1.1.4'
Mg Mg 0.0486 0.0363 'International Tables Vol C Tables 4.2.6.8 and 6.1.1.4'
Al Al 0.0645 0.0514 'International Tables Vol C Tables 4.2.6.8 and 6.1.1.4'

loop_
_geom_angle_atom_site_label_1
_geom_angle_atom_site_label_2
_geom_angle_atom_site_label_3
_geom_angle
_geom_angle_site_symmetry_1
_geom_angle_site_symmetry_3
O11 Al C3 111.19(13) . .
O11 Al C2 110.97(11) . .
C3 Al C2 110.10(14) . .
O11 Al C1 97.35(10) . .
C3 Al C1 111.86(15) . .
C2 Al C1 114.81(14) . .
O11 Al Mg 34.21(5) . .
C3 Al Mg 123.45(11) . .
C2 Al Mg 123.04(10) . .
C1 Al Mg 63.16(8) . .
O21 Mg O21 79.49(8) 3_566 .
O21 Mg O11 107.75(8) 3_566 .
O21 Mg O11 170.43(9) . .
O21 Mg O10A 114.6(2) 3_566 .
O21 Mg O10A 102.9(3) . .
O11 Mg O10A 80.1(3) . .
O21 Mg O10 100.3(2) 3_566 .
O21 Mg O10 106.56(18) . .
O11 Mg O10 78.71(17) . .
O10A Mg O10 15.3(2) . .
O21 Mg O20 154.36(10) 3_566 .
O21 Mg O20 77.66(8) . .
O11 Mg O20 93.89(8) . .
O10A Mg O20 82.0(2) . .
O10 Mg O20 97.3(2) . .
O21 Mg Mg 40.02(5) 3_566 3_566
O21 Mg Mg 39.47(6) . 3_566
O11 Mg Mg 147.35(8) . 3_566
O10A Mg Mg 114.5(3) . 3_566
O10 Mg Mg 107.56(18) . 3_566
O20 Mg Mg 116.30(8) . 3_566
O21 Mg Al 103.08(6) 3_566 .
O21 Mg Al 142.61(7) . .
O11 Mg Al 30.86(5) . .
O10A Mg Al 109.3(3) . .
O10 Mg Al 109.53(17) . .
O20 Mg Al 88.35(7) . .
Mg Mg Al 131.76(4) 3_566 .
C13 O10 C14 119.8(4) . .
C13 O10 Mg 113.0(4) . .
C14 O10 Mg 125.4(4) . .
C12 O11 Al 126.16(19) . .
C12 O11 Mg 115.96(19) . .
Al O11 Mg 114.93(9) . .
O11 C12 C13 108.9(3) . .
O11 C12 C11 112.6(3) . .
C13 C12 C11 112.4(3) . .
O10 C13 C12 116.6(3) . .
C23 O20 C24 116.5(2) . .
C23 O20 Mg 112.21(18) . .
C24 O20 Mg 128.4(2) . .
C22 O21 Mg 139.4(2) . 3_566
C22 O21 Mg 119.23(18) . .
Mg O21 Mg 100.51(8) 3_566 .
C21 C22 O21 121.0(3) . .
C21 C22 C23 122.4(3) . .
O21 C22 C23 113.1(3) . .
O20 C23 C22 115.2(3) . .

loop_
_geom_bond_atom_site_label_1
_geom_bond_atom_site_label_2
_geom_bond_distance
_geom_bond_site_symmetry_2
Al O11 1.8357(18) .
Al C3 1.984(3) .
Al C2 1.991(3) .
Al C1 1.992(3) .
Al Mg 3.2454(12) .
Mg O21 1.966(2) 3_566
Mg O21 1.9890(19) .
Mg O11 2.0123(18) .
Mg O10A 2.098(11) .
Mg O10 2.122(6) .
Mg O20 2.149(3) .
Mg Mg 3.0411(17) 3_566
O10 C13 1.338(7) .
O10 C14 1.420(6) .
O11 C12 1.431(4) .
C11 C12 1.504(5) .
C12 C13 1.482(5) .
O20 C23 1.381(4) .
O20 C24 1.416(3) .
O21 C22 1.392(4) .
O21 Mg 1.966(2) 3_566
C21 C22 1.394(5) .
C22 C23 1.440(5) .

loop_
_geom_torsion_atom_site_label_1
_geom_torsion_atom_site_label_2
_geom_torsion_atom_site_label_3
_geom_torsion_atom_site_label_4
_geom_torsion
_geom_torsion_site_symmetry_1
_geom_torsion_site_symmetry_4
O11 Al Mg O21 102.78(12) . 3_566
C3 Al Mg O21 24.37(15) . 3_566
C2 Al Mg O21 -178.58(13) . 3_566
C1 Al Mg O21 -75.18(12) . 3_566
O11 Al Mg O21 -167.46(16) . .
C3 Al Mg O21 114.13(17) . .
C2 Al Mg O21 -88.82(16) . .
C1 Al Mg O21 14.58(15) . .
C3 Al Mg O11 -78.40(17) . .
C2 Al Mg O11 78.64(16) . .
C1 Al Mg O11 -177.95(15) . .
O11 Al Mg O10A -19.5(2) . .
C3 Al Mg O10A -97.9(2) . .
C2 Al Mg O10A 59.1(2) . .
C1 Al Mg O10A 162.5(2) . .
O11 Al Mg O10 -3.3(2) . .
C3 Al Mg O10 -81.7(3) . .
C2 Al Mg O10 75.3(2) . .
C1 Al Mg O10 178.8(2) . .
O11 Al Mg O20 -100.41(13) . .
C3 Al Mg O20 -178.81(15) . .
C2 Al Mg O20 -21.77(15) . .
C1 Al Mg O20 81.64(14) . .
O11 Al Mg Mg 134.95(13) . 3_566
C3 Al Mg Mg 56.54(15) . 3_566
C2 Al Mg Mg -146.42(13) . 3_566
C1 Al Mg Mg -43.01(12) . 3_566
O21 Mg O10 C13 -105.2(5) 3_566 .
O21 Mg O10 C13 172.9(4) . .
O11 Mg O10 C13 1.1(4) . .
O10A Mg O10 C13 94.7(18) . .
O20 Mg O10 C13 93.6(5) . .
Mg Mg O10 C13 -145.8(4) 3_566 .
Al Mg O10 C13 2.8(5) . .
O21 Mg O10 C14 90.2(5) 3_566 .
O21 Mg O10 C14 8.2(6) . .
O11 Mg O10 C14 -163.5(6) . .
O10A Mg O10 C14 -69.9(16) . .
O20 Mg O10 C14 -71.0(6) . .
Mg Mg O10 C14 49.6(6) 3_566 .
Al Mg O10 C14 -161.8(5) . .
C3 Al O11 C12 -81.6(3) . .
C2 Al O11 C12 41.3(3) . .
C1 Al O11 C12 161.5(3) . .
Mg Al O11 C12 159.6(3) . .
C3 Al O11 Mg 118.76(14) . .
C2 Al O11 Mg -118.33(14) . .
C1 Al O11 Mg 1.84(14) . .
O21 Mg O11 C12 112.4(2) 3_566 .
O21 Mg O11 C12 -109.3(5) . .
O10A Mg O11 C12 -0.5(3) . .
O10 Mg O11 C12 15.1(3) . .
O20 Mg O11 C12 -81.6(3) . .
Mg Mg O11 C12 120.1(2) 3_566 .
Al Mg O11 C12 -161.8(3) . .
O21 Mg O11 Al -85.86(12) 3_566 .
O21 Mg O11 Al 52.5(6) . .
O10A Mg O11 Al 161.3(2) . .
O10 Mg O11 Al 176.8(2) . .
O20 Mg O11 Al 80.20(13) . .
Mg Mg O11 Al -78.16(17) 3_566 .
Al O11 C12 C13 173.7(2) . .
Mg O11 C12 C13 -26.9(4) . .
Al O11 C12 C11 48.3(4) . .
Mg O11 C12 C11 -152.3(2) . .
C14 O10 C13 C12 149.0(5) . .
Mg O10 C13 C12 -16.6(6) . .
O11 C12 C13 O10 28.2(5) . .
C11 C12 C13 O10 153.7(5) . .
O21 Mg O20 C23 -38.9(4) 3_566 .
O21 Mg O20 C23 -11.4(2) . .
O11 Mg O20 C23 173.1(2) . .
O10A Mg O20 C23 93.7(4) . .
O10 Mg O20 C23 94.0(3) . .
Mg Mg O20 C23 -19.7(3) 3_566 .
Al Mg O20 C23 -156.5(3) . .
O21 Mg O20 C24 161.2(3) 3_566 .
O21 Mg O20 C24 -171.4(3) . .
O11 Mg O20 C24 13.2(3) . .
O10A Mg O20 C24 -66.2(4) . .
O10 Mg O20 C24 -65.9(3) . .
Mg Mg O20 C24 -179.6(3) 3_566 .
Al Mg O20 C24 43.6(3) . .
O21 Mg O21 C22 171.3(4) 3_566 .
O11 Mg O21 C22 31.4(7) . .
O10A Mg O21 C22 -75.6(4) . .
O10 Mg O21 C22 -91.0(4) . .
O20 Mg O21 C22 3.0(3) . .
Mg Mg O21 C22 171.3(4) 3_566 .
Al Mg O21 C22 73.4(4) . .
O21 Mg O21 Mg 0.0 3_566 3_566
O11 Mg O21 Mg -139.9(5) . 3_566
O10A Mg O21 Mg 113.1(2) . 3_566
O10 Mg O21 Mg 97.7(2) . 3_566
O20 Mg O21 Mg -168.28(12) . 3_566
Al Mg O21 Mg -97.85(11) . 3_566
Mg O21 C22 C21 -28.1(9) 3_566 .
Mg O21 C22 C21 165.1(5) . .
Mg O21 C22 C23 172.4(2) 3_566 .
Mg O21 C22 C23 5.7(6) . .
C24 O20 C23 C22 -179.4(4) . .
Mg O20 C23 C22 18.0(5) . .
C21 C22 C23 O20 -175.0(5) . .
O21 C22 C23 O20 -15.9(6) . .
